data_2227389
loop_
_publ_author_name
'Liu, Jian-Qiang'

_publ_section_title
;
 4,4'-Bipyridine--cyclohexane-1,2,4,5-tetracarboxylic acid (1/1)
;
_journal_coeditor_code DN2606
_journal_issue 11
_journal_name_full 'Acta Crystallographica Section E'
_journal_page_first o2741
_journal_paper_doi 10.1107/S1600536810039024
_journal_volume 66
_journal_year 2010
_chemical_formula_iupac 'C10 H8 N2 , C10 H12 O8'
_chemical_formula_moiety 'C10 H8 N2, C10 H12 O8'
_chemical_formula_sum 'C20 H20 N2 O8'
_chemical_formula_weight 416.38
_chemical_name_systematic
;
4,4'-Bipyridine--cyclohexane-1,2,4,5-tetracarboxylic acid (1/1)
;
_space_group_IT_number 14
_symmetry_cell_setting monoclinic
_symmetry_space_group_name_Hall '-P 2ybc'
_symmetry_space_group_name_H-M 'P 1 21/c 1'
_atom_sites_solution_hydrogens geom
_atom_sites_solution_primary direct
_atom_sites_solution_secondary difmap
_audit_creation_method SHELXL97
_cell_angle_alpha 90.00
_cell_angle_beta 106.364(3)
_cell_angle_gamma 90.00
_cell_formula_units_Z 4
_cell_length_a 12.345(3)
_cell_length_b 9.724(2)
_cell_length_c 16.497(4)
_cell_measurement_reflns_used 3417
_cell_measurement_temperature 298(2)
_cell_measurement_theta_max 25.20
_cell_measurement_theta_min 1.72
_cell_volume 1900.1(8)
_computing_cell_refinement 'APEX2 (Bruker, 2008)'
_computing_data_collection 'APEX2 (Bruker, 2008)'
_computing_data_reduction 'APEX2 (Bruker, 2008)'
_computing_molecular_graphics
;
ORTEPIII (Burnett & Johnson, 1996), ORTEP-3 for Windows (Farrugia,
1997) and
PLATON (Spek, 2009)
;
_computing_publication_material 'Please provide missing details'
_computing_structure_refinement 'SHELXL97 (Sheldrick, 2008)'
_computing_structure_solution 'SHELXS97 (Sheldrick, 2008)'
_diffrn_ambient_temperature 298(2)
_diffrn_measured_fraction_theta_full 0.997
_diffrn_measured_fraction_theta_max 0.997
_diffrn_measurement_device_type 'Bruker APEXII area-detector'
_diffrn_measurement_method '\f and \w scan'
_diffrn_radiation_monochromator graphite
_diffrn_radiation_source 'fine-focus sealed tube'
_diffrn_radiation_type MoK\a
_diffrn_radiation_wavelength 0.71073
_diffrn_reflns_av_R_equivalents 0.0319
_diffrn_reflns_av_sigmaI/netI 0.0369
_diffrn_reflns_limit_h_max 14
_diffrn_reflns_limit_h_min -14
_diffrn_reflns_limit_k_max 11
_diffrn_reflns_limit_k_min -11
_diffrn_reflns_limit_l_max 14
_diffrn_reflns_limit_l_min -19
_diffrn_reflns_number 9330
_diffrn_reflns_theta_full 25.20
_diffrn_reflns_theta_max 25.20
_diffrn_reflns_theta_min 1.72
_diffrn_standards_interval_count 0
_diffrn_standards_interval_time 0
_diffrn_standards_number 0
_exptl_absorpt_coefficient_mu 0.114
_exptl_absorpt_correction_T_max 0.9909
_exptl_absorpt_correction_T_min 0.9753
_exptl_absorpt_correction_type multi-scan
_exptl_absorpt_process_details '(SADABS; Sheldrick, 2008)'
_exptl_crystal_colour colourless
_exptl_crystal_density_diffrn 1.456
_exptl_crystal_density_method 'not measured'
_exptl_crystal_description block
_exptl_crystal_F_000 872
_exptl_crystal_size_max 0.22
_exptl_crystal_size_mid 0.15
_exptl_crystal_size_min 0.08
_refine_diff_density_max 0.258
_refine_diff_density_min -0.216
_refine_ls_extinction_method none
_refine_ls_goodness_of_fit_ref 1.046
_refine_ls_hydrogen_treatment constr
_refine_ls_matrix_type full
_refine_ls_number_parameters 275
_refine_ls_number_reflns 3416
_refine_ls_number_restraints 0
_refine_ls_restrained_S_all 1.046
_refine_ls_R_factor_all 0.0765
_refine_ls_R_factor_gt 0.0473
_refine_ls_shift/su_max 0.000
_refine_ls_shift/su_mean 0.000
_refine_ls_structure_factor_coef Fsqd
_refine_ls_weighting_details 'calc w = 1/[\s^2^(Fo^2^)+(0.0639P)^2^+0.4389P] where P=(Fo^2^+2Fc^2^)/3'
_refine_ls_weighting_scheme calc
_refine_ls_wR_factor_gt 0.1206
_refine_ls_wR_factor_ref 0.1429
_reflns_number_gt 2243
_reflns_number_total 3416
_reflns_threshold_expression I>2\s(I)
_cod_data_source_file dn2606.cif
_cod_data_source_block I
_cod_original_sg_symbol_H-M 'P 21/c'
_cod_database_code 2227389
_cod_database_fobs_code 2227389

loop_
_symmetry_equiv_pos_as_xyz
'x, y, z'
'-x, y+1/2, -z+1/2'
'-x, -y, -z'
'x, -y-1/2, z-1/2'

loop_
_atom_site_type_symbol
_atom_site_label
_atom_site_fract_x
_atom_site_fract_y
_atom_site_fract_z
_atom_site_U_iso_or_equiv
_atom_site_adp_type
_atom_site_calc_flag
_atom_site_refinement_flags
_atom_site_occupancy
_atom_site_disorder_assembly
_atom_site_disorder_group
O O1 0.27706(14) 0.44090(19) 0.44732(12) 0.0641(5) Uani d . 1 . .
H H1 0.2994 0.5168 0.4665 0.096 Uiso calc R 1 . .
O O2 0.11097(14) 0.54658(17) 0.41482(10) 0.0518(5) Uani d . 1 . .
O O3 0.18983(14) 0.55768(18) 0.23240(12) 0.0636(5) Uani d . 1 . .
O O4 0.34420(14) 0.42876(17) 0.26978(12) 0.0589(5) Uani d . 1 . .
H H4 0.3756 0.5037 0.2794 0.088 Uiso calc R 1 . .
O O5 -0.04992(17) 0.3310(2) 0.45621(11) 0.0667(5) Uani d . 1 . .
H H5 -0.0883 0.3681 0.4832 0.100 Uiso calc R 1 . .
O O6 -0.15670(16) 0.4586(2) 0.35120(11) 0.0692(6) Uani d . 1 . .
O O7 -0.05944(14) 0.47589(18) 0.07724(9) 0.0553(5) Uani d . 1 . .
O O8 0.10445(14) 0.3927(2) 0.06854(10) 0.0578(5) Uani d . 1 . .
H H8 0.0852 0.4324 0.0229 0.087 Uiso calc R 1 . .
C C11 0.0262(2) 0.4068(2) 0.10675(14) 0.0448(6) Uani d . 1 . .
C C12 0.04494(19) 0.3292(2) 0.18872(13) 0.0434(6) Uani d . 1 . .
H H12 0.0147 0.2365 0.1738 0.052 Uiso calc R 1 . .
C C13 -0.02428(18) 0.3930(2) 0.24293(13) 0.0439(6) Uani d . 1 . .
H H13A -0.0030 0.4887 0.2537 0.053 Uiso calc R 1 . .
H H13B -0.1037 0.3900 0.2120 0.053 Uiso calc R 1 . .
C C14 -0.00665(19) 0.3186(2) 0.32665(14) 0.0447(6) Uani d . 1 . .
H H14 -0.0332 0.2241 0.3130 0.054 Uiso calc R 1 . .
C C15 -0.0792(2) 0.3797(3) 0.37755(15) 0.0510(6) Uani d . 1 . .
C C16 0.11869(19) 0.3086(2) 0.37600(14) 0.0439(6) Uani d . 1 . .
H H16 0.1234 0.2463 0.4236 0.053 Uiso calc R 1 . .
C C17 0.1676(2) 0.4448(3) 0.41336(13) 0.0448(6) Uani d . 1 . .
C C18 0.1851(2) 0.2407(2) 0.32092(14) 0.0462(6) Uani d . 1 . .
H H18A 0.1610 0.1457 0.3110 0.055 Uiso calc R 1 . .
H H18B 0.2646 0.2405 0.3517 0.055 Uiso calc R 1 . .
C C19 0.17057(19) 0.3116(2) 0.23536(14) 0.0426(6) Uani d . 1 . .
H H19 0.2032 0.2509 0.2011 0.051 Uiso calc R 1 . .
C C20 0.23417(19) 0.4466(2) 0.24532(13) 0.0434(6) Uani d . 1 . .
N N1 0.64426(18) 1.3190(2) 0.48929(14) 0.0598(6) Uani d . 1 . .
N N2 0.45114(19) 0.6692(2) 0.31157(14) 0.0628(6) Uani d . 1 . .
C C1 0.3891(2) 0.7823(3) 0.2905(2) 0.0752(9) Uani d . 1 . .
H H1A 0.3180 0.7743 0.2521 0.090 Uiso calc R 1 . .
C C2 0.5531(2) 0.6854(3) 0.36420(18) 0.0708(8) Uani d . 1 . .
H H2 0.5992 0.6083 0.3784 0.085 Uiso calc R 1 . .
C C3 0.5951(2) 0.8100(3) 0.39928(17) 0.0642(8) Uani d . 1 . .
H H3 0.6675 0.8154 0.4360 0.077 Uiso calc R 1 . .
C C4 0.4243(2) 0.9105(3) 0.32249(19) 0.0713(8) Uani d . 1 . .
H H4A 0.3774 0.9863 0.3056 0.086 Uiso calc R 1 . .
C C5 0.5293(2) 0.9264(3) 0.37970(15) 0.0502(6) Uani d . 1 . .
C C6 0.5699(2) 1.0628(3) 0.41730(15) 0.0510(6) Uani d . 1 . .
C C7 0.6679(2) 1.0774(3) 0.4825(2) 0.0817(10) Uani d . 1 . .
H H7 0.7114 1.0005 0.5039 0.098 Uiso calc R 1 . .
C C8 0.7015(2) 1.2050(3) 0.5157(2) 0.0809(10) Uani d . 1 . .
H H8A 0.7682 1.2116 0.5592 0.097 Uiso calc R 1 . .
C C9 0.5115(2) 1.1812(3) 0.39072(19) 0.0710(8) Uani d . 1 . .
H H9 0.4452 1.1782 0.3466 0.085 Uiso calc R 1 . .
C C10 0.5494(2) 1.3050(3) 0.42825(19) 0.0770(9) Uani d . 1 . .
H H10 0.5059 1.3829 0.4096 0.092 Uiso calc R 1 . .

loop_
_atom_site_aniso_label
_atom_site_aniso_U_11
_atom_site_aniso_U_22
_atom_site_aniso_U_33
_atom_site_aniso_U_12
_atom_site_aniso_U_13
_atom_site_aniso_U_23
O1 0.0506(10) 0.0539(12) 0.0736(12) 0.0025(9) -0.0055(9) -0.0150(9)
O2 0.0551(10) 0.0423(10) 0.0511(10) 0.0043(8) 0.0035(8) -0.0037(7)
O3 0.0496(10) 0.0378(11) 0.0928(14) -0.0003(8) 0.0027(9) 0.0034(9)
O4 0.0451(10) 0.0509(11) 0.0739(12) -0.0023(8) 0.0055(9) -0.0018(9)
O5 0.0850(14) 0.0675(13) 0.0526(11) 0.0182(10) 0.0275(10) 0.0121(9)
O6 0.0627(12) 0.0789(14) 0.0641(12) 0.0200(11) 0.0148(9) 0.0068(10)
O7 0.0520(10) 0.0667(12) 0.0430(9) 0.0097(9) 0.0066(8) 0.0042(8)
O8 0.0573(11) 0.0720(13) 0.0431(10) 0.0095(9) 0.0123(8) 0.0055(8)
C11 0.0442(14) 0.0421(14) 0.0432(13) -0.0045(11) 0.0042(11) -0.0098(10)
C12 0.0472(13) 0.0361(13) 0.0405(12) -0.0070(10) 0.0019(10) -0.0041(10)
C13 0.0406(13) 0.0433(14) 0.0429(12) -0.0008(11) 0.0040(10) 0.0006(10)
C14 0.0496(13) 0.0344(13) 0.0472(13) -0.0021(11) 0.0090(11) -0.0006(10)
C15 0.0538(15) 0.0488(16) 0.0481(14) -0.0035(13) 0.0106(12) 0.0012(12)
C16 0.0499(14) 0.0350(13) 0.0435(13) 0.0012(11) 0.0079(10) 0.0055(10)
C17 0.0506(15) 0.0448(15) 0.0341(12) 0.0025(12) 0.0038(10) 0.0021(10)
C18 0.0528(14) 0.0309(13) 0.0500(13) 0.0029(11) 0.0064(11) 0.0011(10)
C19 0.0460(13) 0.0346(13) 0.0447(13) 0.0006(10) 0.0085(10) -0.0041(10)
C20 0.0417(13) 0.0461(15) 0.0377(12) -0.0015(11) 0.0037(10) -0.0014(10)
N1 0.0532(13) 0.0507(14) 0.0681(14) -0.0042(11) 0.0051(11) -0.0076(11)
N2 0.0562(14) 0.0545(15) 0.0725(15) -0.0120(12) 0.0098(12) -0.0052(11)
C1 0.0527(17) 0.064(2) 0.097(2) -0.0059(15) 0.0005(15) -0.0144(17)
C2 0.0712(19) 0.0468(17) 0.081(2) -0.0035(14) 0.0001(16) 0.0061(14)
C3 0.0571(16) 0.0519(17) 0.0703(18) -0.0051(13) -0.0037(13) 0.0025(13)
C4 0.0489(16) 0.0555(18) 0.096(2) -0.0009(13) -0.0007(15) -0.0136(15)
C5 0.0472(14) 0.0479(16) 0.0551(14) -0.0075(12) 0.0140(11) -0.0017(11)
C6 0.0438(14) 0.0524(16) 0.0554(15) -0.0050(12) 0.0116(11) -0.0009(12)
C7 0.0556(17) 0.0535(19) 0.113(3) 0.0029(14) -0.0137(17) -0.0099(17)
C8 0.0566(18) 0.063(2) 0.100(2) -0.0029(16) -0.0161(16) -0.0139(17)
C9 0.0581(17) 0.0552(18) 0.0795(19) -0.0018(14) -0.0135(14) -0.0039(14)
C10 0.0664(19) 0.0549(19) 0.090(2) 0.0023(15) -0.0099(16) -0.0040(15)

loop_
_atom_type_symbol
_atom_type_description
_atom_type_scat_dispersion_real
_atom_type_scat_dispersion_imag
_atom_type_scat_source
C C 0.0033 0.0016 'International Tables Vol C Tables 4.2.6.8 and 6.1.1.4'
H H 0.0000 0.0000 'International Tables Vol C Tables 4.2.6.8 and 6.1.1.4'
N N 0.0061 0.0033 'International Tables Vol C Tables 4.2.6.8 and 6.1.1.4'
O O 0.0106 0.0060 'International Tables Vol C Tables 4.2.6.8 and 6.1.1.4'

loop_
_geom_angle_atom_site_label_1
_geom_angle_atom_site_label_2
_geom_angle_atom_site_label_3
_geom_angle_site_symmetry_1
_geom_angle_site_symmetry_3
_geom_angle
_geom_angle_publ_flag
C17 O1 H1 . . 109.5 ?
C20 O4 H4 . . 109.5 ?
C15 O5 H5 . . 109.5 ?
C11 O8 H8 . . 109.5 ?
O7 C11 O8 . . 122.5(2) ?
O7 C11 C12 . . 121.7(2) ?
O8 C11 C12 . . 115.7(2) ?
C11 C12 C13 . . 110.54(19) ?
C11 C12 C19 . . 112.56(19) ?
C13 C12 C19 . . 113.81(18) ?
C11 C12 H12 . . 106.5 ?
C13 C12 H12 . . 106.5 ?
C19 C12 H12 . . 106.5 ?
C14 C13 C12 . . 112.17(19) ?
C14 C13 H13A . . 109.2 ?
C12 C13 H13A . . 109.2 ?
C14 C13 H13B . . 109.2 ?
C12 C13 H13B . . 109.2 ?
H13A C13 H13B . . 107.9 ?
C15 C14 C13 . . 111.2(2) ?
C15 C14 C16 . . 113.39(19) ?
C13 C14 C16 . . 112.16(19) ?
C15 C14 H14 . . 106.5 ?
C13 C14 H14 . . 106.5 ?
C16 C14 H14 . . 106.5 ?
O6 C15 O5 . . 123.2(2) ?
O6 C15 C14 . . 125.7(2) ?
O5 C15 C14 . . 111.1(2) ?
C17 C16 C18 . . 113.58(19) ?
C17 C16 C14 . . 112.76(19) ?
C18 C16 C14 . . 109.87(18) ?
C17 C16 H16 . . 106.7 ?
C18 C16 H16 . . 106.7 ?
C14 C16 H16 . . 106.7 ?
O2 C17 O1 . . 123.0(2) ?
O2 C17 C16 . . 123.7(2) ?
O1 C17 C16 . . 113.2(2) ?
C16 C18 C19 . . 114.08(18) ?
C16 C18 H18A . . 108.7 ?
C19 C18 H18A . . 108.7 ?
C16 C18 H18B . . 108.7 ?
C19 C18 H18B . . 108.7 ?
H18A C18 H18B . . 107.6 ?
C20 C19 C12 . . 112.18(19) ?
C20 C19 C18 . . 111.54(18) ?
C12 C19 C18 . . 110.52(19) ?
C20 C19 H19 . . 107.5 ?
C12 C19 H19 . . 107.5 ?
C18 C19 H19 . . 107.5 ?
O3 C20 O4 . . 123.5(2) ?
O3 C20 C19 . . 124.3(2) ?
O4 C20 C19 . . 112.2(2) ?
C10 N1 C8 . . 116.2(2) ?
C2 N2 C1 . . 116.4(2) ?
N2 C1 C4 . . 123.6(3) ?
N2 C1 H1A . . 118.2 ?
C4 C1 H1A . . 118.2 ?
N2 C2 C3 . . 123.8(3) ?
N2 C2 H2 . . 118.1 ?
C3 C2 H2 . . 118.1 ?
C5 C3 C2 . . 119.8(2) ?
C5 C3 H3 . . 120.1 ?
C2 C3 H3 . . 120.1 ?
C1 C4 C5 . . 119.9(3) ?
C1 C4 H4A . . 120.1 ?
C5 C4 H4A . . 120.1 ?
C3 C5 C4 . . 116.5(2) ?
C3 C5 C6 . . 121.8(2) ?
C4 C5 C6 . . 121.7(2) ?
C9 C6 C7 . . 115.6(2) ?
C9 C6 C5 . . 122.2(2) ?
C7 C6 C5 . . 122.3(2) ?
C8 C7 C6 . . 120.2(3) ?
C8 C7 H7 . . 119.9 ?
C6 C7 H7 . . 119.9 ?
N1 C8 C7 . . 123.7(3) ?
N1 C8 H8A . . 118.2 ?
C7 C8 H8A . . 118.2 ?
C6 C9 C10 . . 120.9(2) ?
C6 C9 H9 . . 119.6 ?
C10 C9 H9 . . 119.6 ?
N1 C10 C9 . . 123.4(3) ?
N1 C10 H10 . . 118.3 ?
C9 C10 H10 . . 118.3 ?

loop_
_geom_bond_atom_site_label_1
_geom_bond_atom_site_label_2
_geom_bond_site_symmetry_2
_geom_bond_distance
_geom_bond_publ_flag
O1 C17 . 1.310(3) ?
O1 H1 . 0.8200 ?
O2 C17 . 1.215(3) ?
O3 C20 . 1.202(3) ?
O4 C20 . 1.315(3) ?
O4 H4 . 0.8200 ?
O5 C15 . 1.332(3) ?
O5 H5 . 0.8200 ?
O6 C15 . 1.207(3) ?
O7 C11 . 1.231(3) ?
O8 C11 . 1.301(3) ?
O8 H8 . 0.8200 ?
C11 C12 . 1.508(3) ?
C12 C13 . 1.532(3) ?
C12 C19 . 1.534(3) ?
C12 H12 . 0.9800 ?
C13 C14 . 1.520(3) ?
C13 H13A . 0.9700 ?
C13 H13B . 0.9700 ?
C14 C15 . 1.512(3) ?
C14 C16 . 1.535(3) ?
C14 H14 . 0.9800 ?
C16 C17 . 1.513(3) ?
C16 C18 . 1.534(3) ?
C16 H16 . 0.9800 ?
C18 C19 . 1.535(3) ?
C18 H18A . 0.9700 ?
C18 H18B . 0.9700 ?
C19 C20 . 1.515(3) ?
C19 H19 . 0.9800 ?
N1 C10 . 1.319(3) ?
N1 C8 . 1.321(3) ?
N2 C2 . 1.321(3) ?
N2 C1 . 1.329(4) ?
C1 C4 . 1.375(4) ?
C1 H1A . 0.9300 ?
C2 C3 . 1.379(4) ?
C2 H2 . 0.9300 ?
C3 C5 . 1.378(4) ?
C3 H3 . 0.9300 ?
C4 C5 . 1.380(3) ?
C4 H4A . 0.9300 ?
C5 C6 . 1.490(3) ?
C6 C9 . 1.364(4) ?
C6 C7 . 1.381(4) ?
C7 C8 . 1.372(4) ?
C7 H7 . 0.9300 ?
C8 H8A . 0.9300 ?
C9 C10 . 1.374(4) ?
C9 H9 . 0.9300 ?
C10 H10 . 0.9300 ?

loop_
_geom_hbond_atom_site_label_D
_geom_hbond_atom_site_label_H
_geom_hbond_atom_site_label_A
_geom_hbond_site_symmetry_A
_geom_hbond_distance_DH
_geom_hbond_distance_HA
_geom_hbond_distance_DA
_geom_hbond_angle_DHA
O1 H1 N1 3_676 0.82 1.81 2.630(3) 177.2
O4 H4 N2 . 0.82 1.86 2.678(3) 174.7
O5 H5 O2 3_566 0.82 1.96 2.723(2) 153.4
O8 H8 O7 3_565 0.82 1.82 2.641(2) 173.5
